data_2016504
loop_
_publ_author_name
'Allscher, Thorsten'
'Betz, Richard'
'Herdlicka, Sonja'
'Kl\"ufers, Peter'

_publ_section_title
;
 The complex packing pattern of
 <i>cis</i>-1,2-dimethylcyclobutane-1,2-diol
;
_journal_coeditor_code LN3079
_journal_issue 3
_journal_name_full 'Acta Crystallographica Section C'
_journal_page_first o111
_journal_page_last o113
_journal_paper_doi 10.1107/S010827010800053X
_journal_volume 64
_journal_year 2008
_chemical_formula_iupac 'C6 H12 O2'
_chemical_formula_moiety 'C6 H12 O2'
_chemical_formula_sum 'C6 H12 O2'
_chemical_formula_weight 116.16
_chemical_melting_point 290
_chemical_name_common
;
cis-1,2-Dimethyl-cyclobutane-1,2-diol
;
_chemical_name_systematic
;
<i>cis</i>-1,2-dimethylcyclobutane-1,2-diol
;
_space_group_IT_number 2
_symmetry_cell_setting triclinic
_symmetry_space_group_name_Hall '-P 1'
_symmetry_space_group_name_H-M 'P -1'
_atom_sites_solution_hydrogens geom
_atom_sites_solution_primary direct
_atom_sites_solution_secondary difmap
_audit_creation_method 'form98_non/compatible with shelxl97-2'
_cell_angle_alpha 79.614(2)
_cell_angle_beta 88.741(2)
_cell_angle_gamma 72.225(2)
_cell_formula_units_Z 10
_cell_length_a 6.9715(2)
_cell_length_b 10.5549(3)
_cell_length_c 24.8914(8)
_cell_measurement_reflns_used 19010
_cell_measurement_temperature 200(2)
_cell_measurement_theta_max 26.022
_cell_measurement_theta_min 3.134
_cell_volume 1714.51(9)
_computing_cell_refinement 'Scalepack (Otwinowski & Minor, 1997)'
_computing_data_collection 'Collect (Nonius, 2004)'
_computing_data_reduction 'Denzo and Scalepack (Otwinowski & Minor, 1997)'
_computing_molecular_graphics 'ORTEPIII (Burnett & Johnson, 1996)'
_computing_publication_material 'PLATON (Spek, 2003)'
_computing_structure_refinement 'SHELXL97 (Sheldrick, 2008)'
_computing_structure_solution 'SIR97 (Altomare <i>et al.</i>, 1999)'
_diffrn_ambient_temperature 200(2)
_diffrn_measured_fraction_theta_full 0.980
_diffrn_measured_fraction_theta_max 0.980
_diffrn_measurement_device '95mm CCD camera on \k-goniostat'
_diffrn_measurement_device_type 'Nonius KappaCCD'
_diffrn_measurement_method phi/omega-scan
_diffrn_radiation_monochromator 'MONTEL, graded multilayered X-ray optics'
_diffrn_radiation_source 'rotating anode'
_diffrn_radiation_type MoK\a
_diffrn_radiation_wavelength 0.71073
_diffrn_reflns_av_R_equivalents 0.0391
_diffrn_reflns_av_sigmaI/netI 0.0606
_diffrn_reflns_limit_h_max 8
_diffrn_reflns_limit_h_min -8
_diffrn_reflns_limit_k_max 13
_diffrn_reflns_limit_k_min -13
_diffrn_reflns_limit_l_max 30
_diffrn_reflns_limit_l_min -30
_diffrn_reflns_number 12129
_diffrn_reflns_theta_full 26.05
_diffrn_reflns_theta_max 26.05
_diffrn_reflns_theta_min 3.15
_exptl_absorpt_coefficient_mu 0.083
_exptl_absorpt_correction_type none
_exptl_crystal_colour colourless
_exptl_crystal_density_diffrn 1.125
_exptl_crystal_density_method 'not measured'
_exptl_crystal_description needle
_exptl_crystal_F_000 640
_exptl_crystal_size_max 0.24
_exptl_crystal_size_mid 0.07
_exptl_crystal_size_min 0.06
_refine_diff_density_max 0.215
_refine_diff_density_min -0.202
_refine_ls_extinction_method none
_refine_ls_goodness_of_fit_ref 1.028
_refine_ls_hydrogen_treatment constr
_refine_ls_matrix_type full
_refine_ls_number_parameters 420
_refine_ls_number_reflns 6647
_refine_ls_number_restraints 5
_refine_ls_restrained_S_all 1.030
_refine_ls_R_factor_all 0.0974
_refine_ls_R_factor_gt 0.0505
_refine_ls_shift/su_max 0.000
_refine_ls_shift/su_mean 0.000
_refine_ls_structure_factor_coef Fsqd
_refine_ls_weighting_details 'calc w=1/[\s^2^(Fo^2^)+(0.0594P)^2^+0.2235P] where P=(Fo^2^+2Fc^2^)/3'
_refine_ls_weighting_scheme calc
_refine_ls_wR_factor_gt 0.1172
_refine_ls_wR_factor_ref 0.1389
_reflns_number_gt 4077
_reflns_number_total 6647
_reflns_threshold_expression 'I >2\s(I)'
_cod_data_source_file ln3079.cif
_cod_data_source_block I
_cod_original_cell_volume 1714.63(9)
_cod_database_code 2016504
_cod_database_fobs_code 2016504

loop_
_symmetry_equiv_pos_as_xyz
'x, y, z'
'-x, -y, -z'

loop_
_atom_site_type_symbol
_atom_site_label
_atom_site_fract_x
_atom_site_fract_y
_atom_site_fract_z
_atom_site_U_iso_or_equiv
_atom_site_adp_type
_atom_site_calc_flag
_atom_site_refinement_flags
_atom_site_occupancy
_atom_site_disorder_assembly
_atom_site_disorder_group
O O11 -0.0498(2) 0.08109(15) 0.39561(6) 0.0567(4) Uani d . 1 . .
H H11 0.0392 0.0750 0.4190 0.085 Uiso calc R 1 . .
O O12 0.1074(2) -0.18891(15) 0.44390(5) 0.0454(4) Uani d . 1 . .
H H12 0.0071 -0.1517 0.4611 0.068 Uiso calc R 1 . .
C C11 0.0328(3) -0.0089(2) 0.35894(8) 0.0437(5) Uani d . 1 . .
C C12 0.0573(3) -0.1566(2) 0.38672(8) 0.0399(5) Uani d . 1 . .
C C13 -0.1617(3) -0.1346(2) 0.36860(9) 0.0529(6) Uani d . 1 . .
H H131 -0.1807 -0.2099 0.3529 0.063 Uiso calc R 1 . .
H H132 -0.2610 -0.1095 0.3969 0.063 Uiso calc R 1 . .
C C14 -0.1472(3) -0.0138(2) 0.32562(9) 0.0551(6) Uani d . 1 . .
H H141 -0.2663 0.0677 0.3234 0.066 Uiso calc R 1 . .
H H142 -0.1124 -0.0361 0.2889 0.066 Uiso calc R 1 . .
C C15 0.2083(4) 0.0240(3) 0.32985(10) 0.0658(7) Uani d . 1 . .
H H151 0.1678 0.1201 0.3131 0.099 Uiso calc R 1 . .
H H152 0.2505 -0.0310 0.3014 0.099 Uiso calc R 1 . .
H H153 0.3208 0.0044 0.3561 0.099 Uiso calc R 1 . .
C C16 0.2091(4) -0.2626(2) 0.36124(10) 0.0626(6) Uani d . 1 . .
H H161 0.3453 -0.2608 0.3690 0.094 Uiso calc R 1 . .
H H162 0.1831 -0.2438 0.3216 0.094 Uiso calc R 1 . .
H H163 0.1974 -0.3521 0.3766 0.094 Uiso calc R 1 . .
O O21 0.54292(19) 0.14266(12) 0.52163(5) 0.0407(3) Uani d . 1 . .
H H21 0.6488 0.1534 0.5327 0.061 Uiso calc R 1 . .
O O22 0.20134(17) 0.11827(12) 0.48033(5) 0.0359(3) Uani d . 1 . .
H H22 0.3013 0.0481 0.4860 0.054 Uiso calc R 1 . .
C C21 0.4220(3) 0.26654(18) 0.48928(7) 0.0352(4) Uani d . 1 . .
C C22 0.2656(3) 0.23127(18) 0.45597(7) 0.0348(4) Uani d . 1 . .
C C23 0.4162(3) 0.2125(2) 0.41002(8) 0.0445(5) Uani d . 1 . .
H H231 0.3553 0.2547 0.3730 0.053 Uiso calc R 1 . .
H H232 0.5000 0.1175 0.4111 0.053 Uiso calc R 1 . .
C C24 0.5224(3) 0.2979(2) 0.43491(8) 0.0449(5) Uani d . 1 . .
H H241 0.6712 0.2604 0.4369 0.054 Uiso calc R 1 . .
H H242 0.4787 0.3949 0.4178 0.054 Uiso calc R 1 . .
C C25 0.3533(3) 0.3752(2) 0.52369(9) 0.0497(5) Uani d . 1 . .
H H251 0.2683 0.3481 0.5526 0.075 Uiso calc R 1 . .
H H252 0.2758 0.4603 0.5006 0.075 Uiso calc R 1 . .
H H253 0.4711 0.3876 0.5402 0.075 Uiso calc R 1 . .
C C26 0.0747(3) 0.3471(2) 0.43970(9) 0.0494(5) Uani d . 1 . .
H H261 -0.0045 0.3239 0.4131 0.074 Uiso calc R 1 . .
H H262 0.1093 0.4286 0.4233 0.074 Uiso calc R 1 . .
H H263 -0.0045 0.3639 0.4721 0.074 Uiso calc R 1 . .
O O31 0.45414(19) 0.62316(14) 0.22100(5) 0.0462(4) Uani d . 1 . .
H H31 0.5014 0.6808 0.2025 0.069 Uiso calc R 1 . .
O O32 0.8316(2) 0.58909(14) 0.19051(6) 0.0499(4) Uani d . 1 . .
H H32 0.9510 0.5747 0.1805 0.075 Uiso calc R 1 . .
C C31 0.6081(3) 0.5269(2) 0.25657(8) 0.0418(5) Uani d . 1 . .
C C32 0.8196(3) 0.4794(2) 0.23214(8) 0.0428(5) Uani d . 1 . .
C C33 0.9104(3) 0.4872(3) 0.28663(10) 0.0649(7) Uani d . 1 . .
H H331 1.0171 0.5318 0.2825 0.078 Uiso calc R 1 . .
H H332 0.9558 0.3993 0.3121 0.078 Uiso calc R 1 . .
C C34 0.7035(3) 0.5796(3) 0.29950(9) 0.0611(6) Uani d . 1 . .
H H341 0.6615 0.5554 0.3372 0.073 Uiso calc R 1 . .
H H342 0.6889 0.6773 0.2901 0.073 Uiso calc R 1 . .
C C35 0.5247(4) 0.4145(3) 0.28091(10) 0.0660(7) Uani d . 1 . .
H H351 0.4020 0.4513 0.3002 0.099 Uiso calc R 1 . .
H H352 0.6250 0.3467 0.3066 0.099 Uiso calc R 1 . .
H H353 0.4928 0.3722 0.2517 0.099 Uiso calc R 1 . .
C C36 0.8875(4) 0.3493(2) 0.21075(10) 0.0641(7) Uani d . 1 . .
H H361 0.8060 0.3574 0.1780 0.096 Uiso calc R 1 . .
H H362 0.8710 0.2755 0.2388 0.096 Uiso calc R 1 . .
H H363 1.0297 0.3298 0.2015 0.096 Uiso calc R 1 . .
O O41 0.2140(2) 0.54607(15) 0.15396(5) 0.0493(4) Uani d . 1 A .
H H41 0.2900 0.5752 0.1707 0.074 Uiso calc R 1 . .
O O42 0.1483(2) 0.81383(16) 0.10175(6) 0.0543(4) Uani d . 1 . .
H H42 0.0546 0.8157 0.1237 0.081 Uiso calc R 1 . .
C C41 0.2488(3) 0.5696(2) 0.09704(8) 0.0447(5) Uani d D 1 . .
C C42 0.1537(3) 0.7186(2) 0.06757(8) 0.0475(5) Uani d D 1 A .
C C43A 0.3563(6) 0.6948(4) 0.03588(15) 0.0599(12) Uani d PD 0.639(5) A 1
H H431 0.3449 0.6728 -0.0007 0.072 Uiso calc PR 0.639(5) A 1
H H432 0.4150 0.7700 0.0334 0.072 Uiso calc PR 0.639(5) A 1
C C44A 0.4657(9) 0.5686(6) 0.0798(4) 0.0542(16) Uani d PD 0.639(5) A 1
H H441 0.5429 0.4882 0.0647 0.065 Uiso calc PR 0.639(5) A 1
H H442 0.5463 0.5875 0.1079 0.065 Uiso calc PR 0.639(5) A 1
C C45A 0.1810(8) 0.4649(5) 0.0738(2) 0.0640(13) Uani d PD 0.639(5) A 1
H H451 0.0391 0.4759 0.0818 0.096 Uiso calc PR 0.639(5) A 1
H H452 0.2637 0.3737 0.0905 0.096 Uiso calc PR 0.639(5) A 1
H H453 0.1966 0.4781 0.0341 0.096 Uiso calc PR 0.639(5) A 1
C C46A -0.0382(8) 0.7598(6) 0.0368(2) 0.0751(15) Uani d PD 0.639(5) A 1
H H461 -0.0688 0.8543 0.0184 0.113 Uiso calc PR 0.639(5) A 1
H H462 -0.1455 0.7505 0.0618 0.113 Uiso calc PR 0.639(5) A 1
H H463 -0.0289 0.7021 0.0094 0.113 Uiso calc PR 0.639(5) A 1
C C43B 0.0852(11) 0.5353(8) 0.0658(3) 0.059(2) Uani d PD 0.361(5) A 2
H H433 0.0237 0.4721 0.0888 0.071 Uiso calc PR 0.361(5) A 2
H H434 0.1320 0.5034 0.0314 0.071 Uiso calc PR 0.361(5) A 2
C C44B -0.0501(11) 0.6859(7) 0.0571(3) 0.057(2) Uani d PD 0.361(5) A 2
H H443 -0.1517 0.7068 0.0852 0.068 Uiso calc PR 0.361(5) A 2
H H444 -0.1105 0.7226 0.0197 0.068 Uiso calc PR 0.361(5) A 2
C C45B 0.2329(13) 0.7741(8) 0.0149(3) 0.064(2) Uani d PD 0.361(5) A 2
H H454 0.1385 0.8623 -0.0010 0.096 Uiso calc PR 0.361(5) A 2
H H455 0.2475 0.7116 -0.0107 0.096 Uiso calc PR 0.361(5) A 2
H H456 0.3644 0.7846 0.0220 0.096 Uiso calc PR 0.361(5) A 2
C C46B 0.4607(16) 0.5151(12) 0.0878(8) 0.064(3) Uani d PD 0.361(5) A 2
H H464 0.4840 0.5341 0.0486 0.096 Uiso calc PR 0.361(5) A 2
H H465 0.5048 0.4171 0.1009 0.096 Uiso calc PR 0.361(5) A 2
H H466 0.5374 0.5572 0.1076 0.096 Uiso calc PR 0.361(5) A 2
O O51 0.4861(2) 0.84202(14) 0.14104(7) 0.0570(4) Uani d . 1 . .
H H51 0.3789 0.8369 0.1281 0.085 Uiso calc R 1 . .
O O52 0.8345(2) 0.86116(14) 0.17234(7) 0.0553(4) Uani d . 1 . .
H H52 0.7913 0.7941 0.1799 0.083 Uiso calc R 1 . .
C C51 0.4823(3) 0.9802(2) 0.13230(8) 0.0453(5) Uani d . 1 . .
C C52 0.6697(3) 0.9818(2) 0.16397(10) 0.0533(6) Uani d . 1 . .
C C53 0.5341(4) 1.0101(3) 0.21275(11) 0.0803(9) Uani d . 1 . .
H H531 0.5426 0.9284 0.2405 0.096 Uiso calc R 1 . .
H H532 0.5509 1.0838 0.2299 0.096 Uiso calc R 1 . .
C C54 0.3493(3) 1.0539(3) 0.17356(10) 0.0708(8) Uani d . 1 . .
H H541 0.2411 1.0150 0.1871 0.085 Uiso calc R 1 . .
H H542 0.2950 1.1530 0.1612 0.085 Uiso calc R 1 . .
C C55 0.4477(4) 1.0401(2) 0.07239(9) 0.0652(7) Uani d . 1 . .
H H551 0.5603 0.9923 0.0520 0.098 Uiso calc R 1 . .
H H552 0.4383 1.1361 0.0668 0.098 Uiso calc R 1 . .
H H553 0.3220 1.0307 0.0593 0.098 Uiso calc R 1 . .
C C56 0.7544(4) 1.0941(2) 0.14105(15) 0.0899(10) Uani d . 1 . .
H H561 0.8585 1.0960 0.1664 0.135 Uiso calc R 1 . .
H H562 0.6464 1.1807 0.1359 0.135 Uiso calc R 1 . .
H H563 0.8136 1.0791 0.1058 0.135 Uiso calc R 1 . .

loop_
_atom_site_aniso_label
_atom_site_aniso_U_11
_atom_site_aniso_U_22
_atom_site_aniso_U_33
_atom_site_aniso_U_12
_atom_site_aniso_U_13
_atom_site_aniso_U_23
O11 0.0527(9) 0.0470(9) 0.0675(10) -0.0027(7) -0.0114(8) -0.0236(8)
O12 0.0414(8) 0.0544(9) 0.0371(7) -0.0106(7) 0.0046(6) -0.0076(6)
C11 0.0481(12) 0.0428(12) 0.0399(11) -0.0122(10) -0.0002(9) -0.0094(9)
C12 0.0419(11) 0.0421(11) 0.0363(11) -0.0115(9) 0.0026(8) -0.0118(9)
C13 0.0520(13) 0.0637(15) 0.0521(13) -0.0256(12) -0.0007(10) -0.0194(11)
C14 0.0542(13) 0.0633(15) 0.0466(12) -0.0134(12) -0.0089(10) -0.0132(11)
C15 0.0700(16) 0.0666(16) 0.0618(15) -0.0326(14) 0.0030(12) 0.0059(12)
C16 0.0739(16) 0.0512(14) 0.0579(14) -0.0064(13) 0.0092(12) -0.0213(12)
O21 0.0389(8) 0.0300(7) 0.0509(8) -0.0080(6) -0.0042(6) -0.0051(6)
O22 0.0326(7) 0.0277(7) 0.0455(8) -0.0089(6) 0.0043(6) -0.0027(6)
C21 0.0333(10) 0.0265(10) 0.0431(11) -0.0067(8) 0.0061(8) -0.0048(8)
C22 0.0344(10) 0.0269(10) 0.0410(11) -0.0088(8) 0.0050(8) -0.0019(8)
C23 0.0474(12) 0.0434(12) 0.0433(11) -0.0158(10) 0.0096(9) -0.0073(9)
C24 0.0404(11) 0.0407(12) 0.0545(13) -0.0160(10) 0.0113(9) -0.0059(10)
C25 0.0582(13) 0.0330(11) 0.0593(13) -0.0125(10) 0.0086(11) -0.0152(10)
C26 0.0400(11) 0.0353(11) 0.0656(14) -0.0073(9) -0.0006(10) 0.0020(10)
O31 0.0381(8) 0.0493(9) 0.0477(8) -0.0156(7) -0.0038(6) 0.0050(7)
O32 0.0416(8) 0.0400(8) 0.0642(10) -0.0118(7) 0.0132(7) -0.0022(7)
C31 0.0383(11) 0.0451(12) 0.0378(11) -0.0102(9) -0.0016(9) -0.0008(9)
C32 0.0436(11) 0.0397(11) 0.0424(11) -0.0106(9) 0.0035(9) -0.0048(9)
C33 0.0463(13) 0.0780(18) 0.0635(15) -0.0056(13) -0.0116(11) -0.0174(13)
C34 0.0562(14) 0.0754(17) 0.0476(13) -0.0078(13) -0.0048(11) -0.0218(12)
C35 0.0606(15) 0.0663(16) 0.0625(15) -0.0227(13) 0.0047(12) 0.0152(12)
C36 0.0813(18) 0.0411(13) 0.0632(15) -0.0108(12) 0.0159(13) -0.0082(11)
O41 0.0481(9) 0.0624(10) 0.0428(8) -0.0255(8) 0.0043(7) -0.0084(7)
O42 0.0637(10) 0.0589(10) 0.0538(9) -0.0336(8) 0.0116(7) -0.0197(8)
C41 0.0464(12) 0.0507(13) 0.0391(11) -0.0158(10) 0.0038(9) -0.0122(9)
C42 0.0561(13) 0.0511(13) 0.0394(11) -0.0197(11) -0.0027(10) -0.0120(10)
C43A 0.078(3) 0.060(3) 0.047(2) -0.026(2) 0.013(2) -0.016(2)
C44A 0.046(3) 0.065(4) 0.056(4) -0.018(3) 0.019(2) -0.023(4)
C45A 0.076(4) 0.055(3) 0.066(3) -0.022(2) -0.003(3) -0.020(3)
C46A 0.080(3) 0.069(4) 0.072(3) -0.013(3) -0.030(3) -0.016(3)
C43B 0.072(6) 0.064(6) 0.050(4) -0.028(5) -0.003(4) -0.018(4)
C44B 0.054(4) 0.072(6) 0.047(4) -0.024(5) -0.011(3) -0.009(4)
C45B 0.074(5) 0.071(5) 0.046(4) -0.022(4) 0.013(4) -0.008(4)
C46B 0.073(6) 0.069(8) 0.055(7) -0.025(6) 0.014(4) -0.020(7)
O51 0.0533(9) 0.0500(9) 0.0676(10) -0.0262(8) -0.0127(8) 0.0092(8)
O52 0.0365(8) 0.0398(8) 0.0887(11) -0.0104(7) 0.0044(7) -0.0117(8)
C51 0.0453(12) 0.0446(12) 0.0447(12) -0.0121(10) 0.0014(9) -0.0080(9)
C52 0.0373(11) 0.0432(12) 0.0781(16) -0.0058(10) -0.0037(11) -0.0187(11)
C53 0.0617(16) 0.104(2) 0.0656(16) 0.0055(15) -0.0090(13) -0.0439(16)
C54 0.0469(14) 0.093(2) 0.0598(15) 0.0033(14) -0.0007(11) -0.0236(14)
C55 0.0912(19) 0.0518(14) 0.0507(14) -0.0261(14) -0.0050(13) 0.0037(11)
C56 0.0672(17) 0.0422(15) 0.163(3) -0.0189(14) -0.0203(18) -0.0203(17)

loop_
_atom_type_symbol
_atom_type_description
_atom_type_scat_dispersion_real
_atom_type_scat_dispersion_imag
_atom_type_scat_source
C C 0.0033 0.0016 'International Tables Vol C Tables 4.2.6.8 and 6.1.1.4'
H H 0.0000 0.0000 'International Tables Vol C Tables 4.2.6.8 and 6.1.1.4'
O O 0.0106 0.0060 'International Tables Vol C Tables 4.2.6.8 and 6.1.1.4'

loop_
_geom_angle_atom_site_label_1
_geom_angle_atom_site_label_2
_geom_angle_atom_site_label_3
_geom_angle
C11 O11 H11 109.5
C12 O12 H12 109.5
O11 C11 C15 111.20(18)
O11 C11 C14 106.02(17)
C15 C11 C14 119.82(18)
O11 C11 C12 110.43(16)
C15 C11 C12 119.13(18)
C14 C11 C12 87.77(15)
O12 C12 C16 106.17(16)
O12 C12 C13 118.13(16)
C16 C12 C13 113.28(17)
O12 C12 C11 115.76(15)
C16 C12 C11 114.75(17)
C13 C12 C11 88.46(15)
C14 C13 C12 88.11(15)
C14 C13 H131 114.0
C12 C13 H131 114.0
C14 C13 H132 114.0
C12 C13 H132 114.0
H131 C13 H132 111.2
C13 C14 C11 88.77(15)
C13 C14 H141 113.9
C11 C14 H141 113.9
C13 C14 H142 113.9
C11 C14 H142 113.9
H141 C14 H142 111.1
C11 C15 H151 109.5
C11 C15 H152 109.5
H151 C15 H152 109.5
C11 C15 H153 109.5
H151 C15 H153 109.5
H152 C15 H153 109.5
C12 C16 H161 109.5
C12 C16 H162 109.5
H161 C16 H162 109.5
C12 C16 H163 109.5
H161 C16 H163 109.5
H162 C16 H163 109.5
C21 O21 H21 109.5
C22 O22 H22 109.5
O21 C21 C25 110.46(16)
O21 C21 C24 110.53(15)
C25 C21 C24 118.80(16)
O21 C21 C22 107.13(14)
C25 C21 C22 120.28(16)
C24 C21 C22 87.44(14)
O22 C22 C26 105.67(15)
O22 C22 C23 118.11(15)
C26 C22 C23 113.35(16)
O22 C22 C21 117.01(14)
C26 C22 C21 114.00(16)
C23 C22 C21 88.51(14)
C22 C23 C24 88.11(14)
C22 C23 H231 114.0
C24 C23 H231 114.0
C22 C23 H232 114.0
C24 C23 H232 114.0
H231 C23 H232 111.2
C21 C24 C23 88.79(14)
C21 C24 H241 113.9
C23 C24 H241 113.9
C21 C24 H242 113.9
C23 C24 H242 113.9
H241 C24 H242 111.1
C21 C25 H251 109.5
C21 C25 H252 109.5
H251 C25 H252 109.5
C21 C25 H253 109.5
H251 C25 H253 109.5
H252 C25 H253 109.5
C22 C26 H261 109.5
C22 C26 H262 109.5
H261 C26 H262 109.5
C22 C26 H263 109.5
H261 C26 H263 109.5
H262 C26 H263 109.5
C31 O31 H31 109.5
C32 O32 H32 109.5
O31 C31 C35 106.68(16)
O31 C31 C34 117.26(18)
C35 C31 C34 113.20(18)
O31 C31 C32 116.27(16)
C35 C31 C32 114.66(18)
C34 C31 C32 88.32(15)
O32 C32 C36 109.99(17)
O32 C32 C33 110.72(18)
C36 C32 C33 119.27(19)
O32 C32 C31 106.05(15)
C36 C32 C31 120.78(19)
C33 C32 C31 87.89(15)
C32 C33 C34 88.99(16)
C32 C33 H331 113.8
C34 C33 H331 113.8
C32 C33 H332 113.8
C34 C33 H332 113.8
H331 C33 H332 111.0
C31 C34 C33 88.32(16)
C31 C34 H341 113.9
C33 C34 H341 113.9
C31 C34 H342 113.9
C33 C34 H342 113.9
H341 C34 H342 111.1
C31 C35 H351 109.5
C31 C35 H352 109.5
H351 C35 H352 109.5
C31 C35 H353 109.5
H351 C35 H353 109.5
H352 C35 H353 109.5
C32 C36 H361 109.5
C32 C36 H362 109.5
H361 C36 H362 109.5
C32 C36 H363 109.5
H361 C36 H363 109.5
H362 C36 H363 109.5
C41 O41 H41 109.5
C42 O42 H42 109.5
O41 C41 C46B 110.0(8)
O41 C41 C45A 105.5(2)
O41 C41 C42 114.50(16)
C46B C41 C42 113.6(6)
C45A C41 C42 115.0(2)
O41 C41 C43B 108.7(4)
C46B C41 C43B 121.8(8)
C42 C41 C43B 86.7(3)
O41 C41 C44A 117.3(4)
C45A C41 C44A 111.9(4)
C42 C41 C44A 92.7(2)
O42 C42 C46A 109.0(3)
O42 C42 C45B 104.2(3)
O42 C42 C41 112.80(15)
C46A C42 C41 120.7(3)
C45B C42 C41 121.6(4)
O42 C42 C43A 108.1(2)
C46A C42 C43A 119.4(3)
C41 C42 C43A 84.7(2)
O42 C42 C44B 118.2(3)
C45B C42 C44B 111.1(4)
C41 C42 C44B 89.5(3)
C44A C43A C42 91.8(3)
C44A C43A H431 113.3
C42 C43A H431 113.3
C44A C43A H432 113.3
C42 C43A H432 113.3
H431 C43A H432 110.7
C41 C44A C43A 85.0(3)
C41 C44A H441 114.5
C43A C44A H441 114.5
C41 C44A H442 114.5
C43A C44A H442 114.5
H441 C44A H442 111.6
C41 C45A H451 109.5
C41 C45A H452 109.5
C41 C45A H453 109.5
C42 C46A H461 109.5
C42 C46A H462 109.5
C42 C46A H463 109.5
C41 C43B C44B 90.8(4)
C41 C43B H433 113.5
C44B C43B H433 113.5
C41 C43B H434 113.5
C44B C43B H434 113.5
H433 C43B H434 110.8
C43B C44B C42 85.2(4)
C43B C44B H443 114.4
C42 C44B H443 114.4
C43B C44B H444 114.4
C42 C44B H444 114.4
H443 C44B H444 111.6
C42 C45B H454 109.5
C42 C45B H455 109.5
H454 C45B H455 109.5
C42 C45B H456 109.5
H454 C45B H456 109.5
H455 C45B H456 109.5
C41 C46B H464 109.5
C41 C46B H465 109.5
H464 C46B H465 109.5
C41 C46B H466 109.5
H464 C46B H466 109.5
H465 C46B H466 109.5
C51 O51 H51 109.5
C52 O52 H52 109.5
O51 C51 C55 109.74(18)
O51 C51 C54 110.45(19)
C55 C51 C54 119.2(2)
O51 C51 C52 105.75(16)
C55 C51 C52 120.77(19)
C54 C51 C52 88.92(16)
O52 C52 C56 106.39(18)
O52 C52 C53 116.8(2)
C56 C52 C53 113.7(2)
O52 C52 C51 116.81(17)
C56 C52 C51 114.9(2)
C53 C52 C51 87.74(17)
C54 C53 C52 88.91(18)
C54 C53 H531 113.8
C52 C53 H531 113.8
C54 C53 H532 113.8
C52 C53 H532 113.8
H531 C53 H532 111.1
C51 C54 C53 88.66(17)
C51 C54 H541 113.9
C53 C54 H541 113.9
C51 C54 H542 113.9
C53 C54 H542 113.9
H541 C54 H542 111.1
C51 C55 H551 109.5
C51 C55 H552 109.5
H551 C55 H552 109.5
C51 C55 H553 109.5
H551 C55 H553 109.5
H552 C55 H553 109.5
C52 C56 H561 109.5
C52 C56 H562 109.5
H561 C56 H562 109.5
C52 C56 H563 109.5
H561 C56 H563 109.5
H562 C56 H563 109.5

loop_
_geom_bond_atom_site_label_1
_geom_bond_atom_site_label_2
_geom_bond_distance
O11 C11 1.422(2)
O11 H11 0.8400
O12 C12 1.428(2)
O12 H12 0.8400
C11 C15 1.507(3)
C11 C14 1.538(3)
C11 C12 1.547(3)
C12 C16 1.509(3)
C12 C13 1.538(3)
C13 C14 1.538(3)
C13 H131 0.9900
C13 H132 0.9900
C14 H141 0.9900
C14 H142 0.9900
C15 H151 0.9800
C15 H152 0.9800
C15 H153 0.9800
C16 H161 0.9800
C16 H162 0.9800
C16 H163 0.9800
O21 C21 1.430(2)
O21 H21 0.8400
O22 C22 1.430(2)
O22 H22 0.8400
C21 C25 1.509(3)
C21 C24 1.539(3)
C21 C22 1.554(3)
C22 C26 1.510(3)
C22 C23 1.534(3)
C23 C24 1.541(3)
C23 H231 0.9900
C23 H232 0.9900
C24 H241 0.9900
C24 H242 0.9900
C25 H251 0.9800
C25 H252 0.9800
C25 H253 0.9800
C26 H261 0.9800
C26 H262 0.9800
C26 H263 0.9800
O31 C31 1.421(2)
O31 H31 0.8400
O32 C32 1.430(2)
O32 H32 0.8400
C31 C35 1.502(3)
C31 C34 1.538(3)
C31 C32 1.554(3)
C32 C36 1.500(3)
C32 C33 1.535(3)
C33 C34 1.539(3)
C33 H331 0.9900
C33 H332 0.9900
C34 H341 0.9900
C34 H342 0.9900
C35 H351 0.9800
C35 H352 0.9800
C35 H353 0.9800
C36 H361 0.9800
C36 H362 0.9800
C36 H363 0.9800
O41 C41 1.422(2)
O41 H41 0.8400
O42 C42 1.421(2)
O42 H42 0.8400
C41 C46B 1.443(10)
C41 C45A 1.531(4)
C41 C42 1.556(3)
C41 C43B 1.559(6)
C41 C44A 1.560(6)
C42 C46A 1.462(5)
C42 C45B 1.502(6)
C42 C43A 1.577(4)
C42 C44B 1.598(7)
C43A C44A 1.564(7)
C43A H431 0.9900
C43A H432 0.9900
C44A H441 0.9900
C44A H442 0.9900
C45A H451 0.9800
C45A H452 0.9800
C45A H453 0.9800
C46A H461 0.9800
C46A H462 0.9800
C46A H463 0.9800
C43B C44B 1.560(9)
C43B H433 0.9900
C43B H434 0.9900
C44B H443 0.9900
C44B H444 0.9900
C45B H454 0.9800
C45B H455 0.9800
C45B H456 0.9800
C46B H464 0.9800
C46B H465 0.9800
C46B H466 0.9800
O51 C51 1.427(2)
O51 H51 0.8400
O52 C52 1.416(2)
O52 H52 0.8400
C51 C55 1.505(3)
C51 C54 1.525(3)
C51 C52 1.547(3)
C52 C56 1.500(3)
C52 C53 1.538(3)
C53 C54 1.534(3)
C53 H531 0.9900
C53 H532 0.9900
C54 H541 0.9900
C54 H542 0.9900
C55 H551 0.9800
C55 H552 0.9800
C55 H553 0.9800
C56 H561 0.9800
C56 H562 0.9800
C56 H563 0.9800

loop_
_geom_hbond_atom_site_label_D
_geom_hbond_atom_site_label_H
_geom_hbond_atom_site_label_A
_geom_hbond_site_symmetry_A
_geom_hbond_distance_DH
_geom_hbond_distance_HA
_geom_hbond_distance_DA
_geom_hbond_angle_DHA
O11 H11 O22 . 0.84 2.11 2.924(2) 162
O12 H12 O22 2_556 0.84 2.03 2.845(2) 162
O21 H21 O12 2_656 0.84 1.97 2.808(2) 177
O22 H22 O21 2_656 0.84 2.01 2.795(2) 154
O31 H31 O51 . 0.84 2.05 2.826(2) 153
O32 H32 O41 1_655 0.84 1.89 2.729(2) 177
O41 H41 O31 . 0.84 1.94 2.774(2) 170
O42 H42 O52 1_455 0.84 1.93 2.758(2) 168
O51 H51 O42 . 0.84 1.85 2.687(2) 176
O52 H52 O32 . 0.84 2.06 2.832(2) 152
O22 H22 O21 . 0.84 2.46 2.715(2) 99
O31 H31 O32 . 0.84 2.24 2.658(2) 111
O52 H52 O51 . 0.84 2.23 2.644(2) 110

loop_
_geom_torsion_atom_site_label_1
_geom_torsion_atom_site_label_2
_geom_torsion_atom_site_label_3
_geom_torsion_atom_site_label_4
_geom_torsion
O11 C11 C12 O12 -34.1(2)
C15 C11 C12 O12 96.4(2)
C14 C11 C12 O12 -140.33(17)
O11 C11 C12 C16 -158.32(17)
C15 C11 C12 C16 -27.8(3)
C14 C11 C12 C16 95.41(19)
O11 C11 C12 C13 86.65(17)
C15 C11 C12 C13 -142.85(19)
C14 C11 C12 C13 -19.62(16)
O12 C12 C13 C14 138.22(18)
C16 C12 C13 C14 -96.8(2)
C11 C12 C13 C14 19.62(15)
C12 C13 C14 C11 -19.73(16)
O11 C11 C14 C13 -91.00(18)
C15 C11 C14 C13 142.3(2)
C12 C11 C14 C13 19.62(16)
O21 C21 C22 O22 30.4(2)
C25 C21 C22 O22 -96.8(2)
C24 C21 C22 O22 141.07(16)
O21 C21 C22 C26 154.34(16)
C25 C21 C22 C26 27.2(2)
C24 C21 C22 C26 -94.95(18)
O21 C21 C22 C23 -90.68(15)
C25 C21 C22 C23 142.20(18)
C24 C21 C22 C23 20.03(14)
O22 C22 C23 C24 -140.08(16)
C26 C22 C23 C24 95.59(18)
C21 C22 C23 C24 -20.01(14)
O21 C21 C24 C23 87.40(16)
C25 C21 C24 C23 -143.41(18)
C22 C21 C24 C23 -19.94(14)
C22 C23 C24 C21 20.20(14)
O31 C31 C32 O32 27.9(2)
C35 C31 C32 O32 153.24(17)
C34 C31 C32 O32 -91.91(17)
O31 C31 C32 C36 -98.0(2)
C35 C31 C32 C36 27.4(3)
C34 C31 C32 C36 142.3(2)
O31 C31 C32 C33 138.83(19)
C35 C31 C32 C33 -95.8(2)
C34 C31 C32 C33 19.05(18)
O32 C32 C33 C34 87.3(2)
C36 C32 C33 C34 -143.5(2)
C31 C32 C33 C34 -19.04(18)
O31 C31 C34 C33 -137.88(19)
C35 C31 C34 C33 97.2(2)
C32 C31 C34 C33 -18.99(17)
C32 C33 C34 C31 19.24(18)
O41 C41 C42 O42 32.4(2)
C46B C41 C42 O42 -95.1(8)
C45A C41 C42 O42 154.8(3)
C43B C41 C42 O42 141.5(4)
C44A C41 C42 O42 -89.4(4)
O41 C41 C42 C46A -98.9(3)
C45A C41 C42 C46A 23.5(4)
C44A C41 C42 C46A 139.3(5)
O41 C41 C42 C45B 157.2(4)
C46B C41 C42 C45B 29.7(9)
C43B C41 C42 C45B -93.8(5)
O41 C41 C42 C43A 139.8(2)
C45A C41 C42 C43A -97.7(3)
C44A C41 C42 C43A 18.0(4)
O41 C41 C42 C44B -88.2(3)
C46B C41 C42 C44B 144.3(9)
C43B C41 C42 C44B 20.9(5)
O42 C42 C43A C44A 94.3(4)
C46A C42 C43A C44A -140.4(5)
C41 C42 C43A C44A -18.0(4)
C44B C42 C43A C44A -102.5(6)
O41 C41 C44A C43A -137.6(3)
C45A C41 C44A C43A 100.2(4)
C42 C41 C44A C43A -18.2(4)
C42 C43A C44A C41 17.9(4)
O41 C41 C43B C44B 93.4(5)
C46B C41 C43B C44B -137.3(8)
C42 C41 C43B C44B -21.4(5)
C41 C43B C44B C42 20.8(4)
O42 C42 C44B C43B -136.6(4)
C45B C42 C44B C43B 103.1(5)
C41 C42 C44B C43B -20.9(4)
O51 C51 C52 O52 26.1(3)
C55 C51 C52 O52 -99.1(2)
C54 C51 C52 O52 137.1(2)
O51 C51 C52 C56 151.8(2)
C55 C51 C52 C56 26.7(3)
C54 C51 C52 C56 -97.2(2)
O51 C51 C52 C53 -93.0(2)
C55 C51 C52 C53 141.9(2)
C54 C51 C52 C53 18.0(2)
O52 C52 C53 C54 -137.0(2)
C56 C52 C53 C54 98.4(2)
C51 C52 C53 C54 -17.9(2)
O51 C51 C54 C53 88.4(2)
C55 C51 C54 C53 -143.2(2)
C52 C51 C54 C53 -18.0(2)
C52 C53 C54 C51 18.2(2)
